data_7232236
loop_
_publ_author_name
'Abdulaeva, Inna A.'
'Birin, Kirill P.'
'Sinelshchikova, Anna A.'
'Grigoriev, Mikhail S.'
'Lyssenko, Konstantin A.'
'Gorbunova, Yulia G.'
'Tsivadze, Aslan Yu.'
'Bessmertnykh-Lemeune, Alla'

_publ_section_title
;
 Imidazoporphyrins as supramolecular tectons: synthesis and self-assembly
 of zinc 2-(4-pyridyl)-1H-imidazo[4,5-b]porphyrinate
;
_journal_issue 9
_journal_name_full CrystEngComm
_journal_page_first 1488
_journal_paper_doi 10.1039/C8CE01992D
_journal_volume 21
_journal_year 2019
_chemical_formula_moiety 'C62 H55 N7 Zn, 2(C7 H8)'
_chemical_formula_sum 'C76 H71 N7 Zn'
_chemical_formula_weight 1147.76
_chemical_name_systematic '5,10,15,20-Tetramesityl-2-(4-pyridyl)-1H-imidazo[4,5-b]porphyrinato zinc(II)'
_chemical_properties_physical Light-sensitive
_space_group_crystal_system monoclinic
_space_group_IT_number 14
_space_group_name_Hall '-P 2ybc'
_space_group_name_H-M_alt 'P 1 21/c 1'
_symmetry_space_group_name_Hall '-P 2ybc'
_symmetry_space_group_name_H-M 'P 1 21/c 1'
_atom_sites_solution_hydrogens geom
_audit_creation_date 2018-10-02
_audit_creation_method
;
Olex2 1.2
(compiled 2018.05.29 svn.r3508 for OlexSys, GUI svn.r5506)
;
_audit_update_record
;
2018-10-03 deposited with the CCDC.
2019-01-28 downloaded from the CCDC.
;
_cell_angle_alpha 90
_cell_angle_beta 106.952(2)
_cell_angle_gamma 90
_cell_formula_units_Z 4
_cell_length_a 13.1788(9)
_cell_length_b 21.4947(16)
_cell_length_c 22.2362(18)
_cell_measurement_reflns_used 4686
_cell_measurement_temperature 100(2)
_cell_measurement_theta_max 25.65
_cell_measurement_theta_min 3.00
_cell_volume 6025.3(8)
_computing_cell_refinement 'SAINT-Plus (Bruker, 1998)'
_computing_data_collection 'APEX2 (Bruker, 2006)'
_computing_data_reduction 'SAINT-Plus (Bruker, 1998)'
_computing_molecular_graphics 'Olex2 (Dolomanov et al., 2009)'
_computing_publication_material 'Olex2 (Dolomanov et al., 2009)'
_computing_structure_refinement 'XL (Sheldrick, 2008)'
_computing_structure_solution 'SHELXS97 (Sheldrick, 2008)'
_diffrn_ambient_temperature 100(2)
_diffrn_measured_fraction_theta_full 0.996
_diffrn_measured_fraction_theta_max 0.991
_diffrn_measurement_device_type 'Bruker APEX-II CCD'
_diffrn_measurement_method '\f and \w scans'
_diffrn_radiation_type MoK\a
_diffrn_radiation_wavelength 0.71073
_diffrn_reflns_av_R_equivalents 0.0876
_diffrn_reflns_av_unetI/netI 0.1004
_diffrn_reflns_Laue_measured_fraction_full 0.996
_diffrn_reflns_Laue_measured_fraction_max 0.991
_diffrn_reflns_limit_h_max 17
_diffrn_reflns_limit_h_min -17
_diffrn_reflns_limit_k_max 28
_diffrn_reflns_limit_k_min -27
_diffrn_reflns_limit_l_max 29
_diffrn_reflns_limit_l_min -29
_diffrn_reflns_number 48812
_diffrn_reflns_point_group_measured_fraction_full 0.996
_diffrn_reflns_point_group_measured_fraction_max 0.991
_diffrn_reflns_theta_full 25.242
_diffrn_reflns_theta_max 27.974
_diffrn_reflns_theta_min 4.095
_exptl_absorpt_coefficient_mu 0.459
_exptl_absorpt_correction_T_max 0.964
_exptl_absorpt_correction_T_min 0.878
_exptl_absorpt_correction_type multi-scan
_exptl_absorpt_process_details 'SADABS (Bruker, 2008)'
_exptl_crystal_colour 'dark red'
_exptl_crystal_colour_modifier dark
_exptl_crystal_colour_primary red
_exptl_crystal_density_diffrn 1.265
_exptl_crystal_description fragment
_exptl_crystal_F_000 2424
_exptl_crystal_recrystallization_method 'Re-crystallisation from solvent: toluene/methanol; toluene/ethylacetate'
_exptl_crystal_size_max 0.3
_exptl_crystal_size_mid 0.2
_exptl_crystal_size_min 0.08
_refine_diff_density_max 1.210
_refine_diff_density_min -0.709
_refine_diff_density_rms 0.079
_refine_ls_extinction_method none
_refine_ls_goodness_of_fit_ref 1.015
_refine_ls_hydrogen_treatment constr
_refine_ls_matrix_type full
_refine_ls_number_parameters 771
_refine_ls_number_reflns 14387
_refine_ls_number_restraints 42
_refine_ls_restrained_S_all 1.037
_refine_ls_R_factor_all 0.1195
_refine_ls_R_factor_gt 0.0599
_refine_ls_shift/su_max 0.000
_refine_ls_shift/su_mean 0.000
_refine_ls_structure_factor_coef Fsqd
_refine_ls_weighting_details 'w=1/[\s^2^(Fo^2^)+(0.0694P)^2^+3.4351P] where P=(Fo^2^+2Fc^2^)/3'
_refine_ls_weighting_scheme calc
_refine_ls_wR_factor_gt 0.1342
_refine_ls_wR_factor_ref 0.1594
_reflns_Friedel_coverage 0.000
_reflns_number_gt 8746
_reflns_number_total 14387
_reflns_threshold_expression 'I > 2\s(I)'
_cod_data_source_file c8ce01992d2.cif
_cod_data_source_block PyPorZn
_cod_depositor_comments 'Adding full bibliography for 7232236.cif.'
_cod_database_code 7232236
_shelx_shelxl_version_number 2014/7
_shelx_space_group_comment
;
The symmetry employed for this shelxl refinement is uniquely defined
by the following loop, which should always be used as a source of
symmetry information in preference to the above space-group names.
They are only intended as comments.
;
_olex2_refinement_description
;
1. Fixed Uiso
 At 1.2 times of:
  All C(H) groups, All N(H) groups
 At 1.5 times of:
  All C(H,H,H) groups
2. Uiso/Uaniso restraints and constraints
Uanis(C8S) \\sim Ueq, Uanis(C9S) \\sim Ueq, Uanis(C10S) \\sim Ueq, Uanis(C11S)
\\sim Ueq, Uanis(C12S) \\sim Ueq, Uanis(C13S) \\sim Ueq, Uanis(C14S) \\sim Ueq:
with sigma of 0.006 and sigma for terminal atoms of 0.012
3.a Aromatic/amide H refined with riding coordinates:
 N6(H6), C7(H7), C8(H8), C12(H12), C13(H13), C17(H17), C18(H18), C23(H23),
 C24(H24), C25(H25), C26(H26), C30(H30), C33(H33), C39(H39), C42(H42), C48(H48),
  C51(H51), C57(H57), C60(H60), C1S(H1S), C2S(H2S), C3S(H3S), C4S(H4S),
 C5S(H5S), C8S(H8S), C9S(H9S), C10S(H10S), C11S(H11S), C12S(H12S)
3.b Idealised Me refined as rotating group:
 C29(H29A,H29B,H29C), C32(H32A,H32B,H32C), C35(H35A,H35B,H35C), C38(H38A,H38B,
 H38C), C41(H41A,H41B,H41C), C44(H44A,H44B,H44C), C47(H47A,H47B,H47C), C50(H50A,
 H50B,H50C), C53(H53A,H53B,H53C), C56(H56A,H56B,H56C), C59(H59A,H59B,H59C),
 C62(H62A,H62B,H62C), C7S(H7SA,H7SB,H7SC), C14S(H14A,H14B,H14C)
;
_olex2_submission_special_instructions 'No special instructions were received'

loop_
_space_group_symop_operation_xyz
'x, y, z'
'-x, y+1/2, -z+1/2'
'-x, -y, -z'
'x, -y-1/2, z-1/2'

loop_
_atom_site_label
_atom_site_type_symbol
_atom_site_fract_x
_atom_site_fract_y
_atom_site_fract_z
_atom_site_U_iso_or_equiv
_atom_site_adp_type
_atom_site_occupancy
_atom_site_site_symmetry_order
_atom_site_calc_flag
_atom_site_refinement_flags_posn
_atom_site_refinement_flags_adp
Zn1 Zn 0.77008(3) 0.70327(2) 0.70277(2) 0.01537(10) Uani 1 1 d . .
N1 N 0.82518(18) 0.79202(11) 0.70017(11) 0.0157(5) Uani 1 1 d . .
N2 N 0.70160(18) 0.72719(11) 0.77247(12) 0.0153(5) Uani 1 1 d . .
N3 N 0.67464(19) 0.62507(12) 0.68686(12) 0.0186(6) Uani 1 1 d . .
N4 N 0.80131(19) 0.68698(11) 0.61777(12) 0.0169(5) Uani 1 1 d . .
N5 N 0.9522(2) 0.93324(12) 0.66200(12) 0.0198(6) Uani 1 1 d . .
N6 N 0.8946(2) 0.95199(12) 0.74668(12) 0.0193(6) Uani 1 1 d . .
H6 H 0.8807 0.9720 0.7779 0.023 Uiso 1 1 calc R .
N7 N 1.0928(2) 1.15185(12) 0.74002(13) 0.0225(6) Uani 1 1 d . .
C1 C 0.8758(2) 0.81638(14) 0.65888(14) 0.0161(6) Uani 1 1 d . .
C2 C 0.9062(2) 0.88029(14) 0.67826(15) 0.0177(6) Uani 1 1 d . .
C3 C 0.8719(2) 0.89125(14) 0.72968(15) 0.0178(6) Uani 1 1 d . .
C4 C 0.8222(2) 0.83637(13) 0.74445(14) 0.0160(6) Uani 1 1 d . .
C5 C 0.7783(2) 0.83177(13) 0.79463(14) 0.0161(6) Uani 1 1 d . .
C6 C 0.7217(2) 0.78049(14) 0.80714(14) 0.0165(6) Uani 1 1 d . .
C7 C 0.6710(2) 0.77868(15) 0.85666(16) 0.0223(7) Uani 1 1 d . .
H7 H 0.6732 0.8099 0.8872 0.027 Uiso 1 1 calc R .
C8 C 0.6197(2) 0.72334(15) 0.85066(15) 0.0212(7) Uani 1 1 d . .
H8 H 0.5791 0.7084 0.8766 0.025 Uiso 1 1 calc R .
C9 C 0.6378(2) 0.69126(14) 0.79785(14) 0.0169(6) Uani 1 1 d . .
C10 C 0.5973(2) 0.63263(14) 0.77576(15) 0.0185(6) Uani 1 1 d . .
C11 C 0.6157(2) 0.60251(14) 0.72389(15) 0.0182(6) Uani 1 1 d . .
C12 C 0.5789(3) 0.54075(15) 0.70383(15) 0.0230(7) Uani 1 1 d . .
H12 H 0.5360 0.5152 0.7214 0.028 Uiso 1 1 calc R .
C13 C 0.6164(2) 0.52595(15) 0.65537(16) 0.0228(7) Uani 1 1 d . .
H13 H 0.6055 0.4879 0.6326 0.027 Uiso 1 1 calc R .
C14 C 0.6763(2) 0.57881(14) 0.64461(15) 0.0195(7) Uani 1 1 d . .
C15 C 0.7269(2) 0.58112(14) 0.59665(15) 0.0187(7) Uani 1 1 d . .
C16 C 0.7835(2) 0.63239(14) 0.58409(15) 0.0188(6) Uani 1 1 d . .
C17 C 0.8282(3) 0.63569(15) 0.53220(16) 0.0226(7) Uani 1 1 d . .
H17 H 0.8271 0.6040 0.5022 0.027 Uiso 1 1 calc R .
C18 C 0.8724(3) 0.69343(15) 0.53479(15) 0.0226(7) Uani 1 1 d . .
H18 H 0.9073 0.7098 0.5064 0.027 Uiso 1 1 calc R .
C19 C 0.8562(2) 0.72510(14) 0.58850(15) 0.0186(6) Uani 1 1 d . .
C20 C 0.8932(2) 0.78529(14) 0.60782(14) 0.0171(6) Uani 1 1 d . .
C21 C 0.9435(2) 0.97498(14) 0.70504(15) 0.0181(6) Uani 1 1 d . .
C22 C 0.9871(2) 1.03819(14) 0.71205(14) 0.0178(6) Uani 1 1 d . .
C23 C 1.0602(2) 1.05652(14) 0.68155(15) 0.0191(7) Uani 1 1 d . .
H23 H 1.0755 1.0305 0.6508 0.023 Uiso 1 1 calc R .
C24 C 1.1101(3) 1.11308(15) 0.69651(16) 0.0237(7) Uani 1 1 d . .
H24 H 1.1593 1.1254 0.6750 0.028 Uiso 1 1 calc R .
C25 C 1.0164(2) 1.13578(15) 0.76589(16) 0.0240(7) Uani 1 1 d . .
H25 H 0.9993 1.1639 0.7944 0.029 Uiso 1 1 calc R .
C26 C 0.9619(2) 1.08093(15) 0.75317(16) 0.0219(7) Uani 1 1 d . .
H26 H 0.9075 1.0718 0.7720 0.026 Uiso 1 1 calc R .
C27 C 0.7937(2) 0.88955(14) 0.83417(15) 0.0192(7) Uani 1 1 d . .
C28 C 0.8891(3) 0.89801(15) 0.88223(15) 0.0217(7) Uani 1 1 d . .
C29 C 0.9680(3) 0.84501(16) 0.90135(16) 0.0279(8) Uani 1 1 d . .
H29A H 0.9300 0.8064 0.9041 0.042 Uiso 1 1 calc GR .
H29B H 1.0185 0.8542 0.9424 0.042 Uiso 1 1 calc GR .
H29C H 1.0063 0.8402 0.8699 0.042 Uiso 1 1 calc GR .
C30 C 0.9130(3) 0.95650(16) 0.90938(16) 0.0278(8) Uani 1 1 d . .
H30 H 0.9773 0.9624 0.9420 0.033 Uiso 1 1 calc R .
C31 C 0.8443(3) 1.00662(16) 0.88972(18) 0.0306(8) Uani 1 1 d . .
C32 C 0.8759(3) 1.07107(17) 0.9168(2) 0.0417(10) Uani 1 1 d . .
H32A H 0.8341 1.1025 0.8882 0.063 Uiso 1 1 calc GR .
H32B H 0.9515 1.0779 0.9220 0.063 Uiso 1 1 calc GR .
H32C H 0.8625 1.0744 0.9578 0.063 Uiso 1 1 calc GR .
C33 C 0.7488(3) 0.99653(15) 0.84441(17) 0.0262(8) Uani 1 1 d . .
H33 H 0.7003 1.0301 0.8322 0.031 Uiso 1 1 calc R .
C34 C 0.7211(3) 0.93856(15) 0.81589(16) 0.0236(7) Uani 1 1 d . .
C35 C 0.6192(3) 0.93004(16) 0.76403(18) 0.0295(8) Uani 1 1 d . .
H35A H 0.6318 0.9031 0.7314 0.044 Uiso 1 1 calc GR .
H35B H 0.5933 0.9706 0.7458 0.044 Uiso 1 1 calc GR .
H35C H 0.5660 0.9108 0.7811 0.044 Uiso 1 1 calc GR .
C36 C 0.5297(2) 0.59897(14) 0.80971(15) 0.0188(7) Uani 1 1 d . .
C37 C 0.4214(2) 0.61311(15) 0.79758(16) 0.0225(7) Uani 1 1 d . .
C38 C 0.3693(3) 0.66303(16) 0.75104(17) 0.0300(8) Uani 1 1 d . .
H38A H 0.4029 0.7032 0.7653 0.045 Uiso 1 1 calc GR .
H38B H 0.2937 0.6653 0.7479 0.045 Uiso 1 1 calc GR .
H38C H 0.3777 0.6530 0.7097 0.045 Uiso 1 1 calc GR .
C39 C 0.3613(3) 0.57928(15) 0.82834(16) 0.0241(7) Uani 1 1 d . .
H39 H 0.2882 0.5890 0.8201 0.029 Uiso 1 1 calc R .
C40 C 0.4040(3) 0.53210(15) 0.87035(16) 0.0246(7) Uani 1 1 d . .
C41 C 0.3345(3) 0.49329(18) 0.89933(19) 0.0365(9) Uani 1 1 d . .
H41A H 0.3157 0.4544 0.8758 0.055 Uiso 1 1 calc GR .
H41B H 0.2698 0.5165 0.8978 0.055 Uiso 1 1 calc GR .
H41C H 0.3732 0.4839 0.9432 0.055 Uiso 1 1 calc GR .
C42 C 0.5117(3) 0.51948(15) 0.88268(16) 0.0230(7) Uani 1 1 d . .
H42 H 0.5431 0.4880 0.9123 0.028 Uiso 1 1 calc R .
C43 C 0.5749(2) 0.55191(14) 0.85265(15) 0.0202(7) Uani 1 1 d . .
C44 C 0.6902(2) 0.53385(16) 0.86640(16) 0.0265(8) Uani 1 1 d . .
H44A H 0.7088 0.5039 0.9011 0.040 Uiso 1 1 calc GR .
H44B H 0.7347 0.5710 0.8781 0.040 Uiso 1 1 calc GR .
H44C H 0.7020 0.5150 0.8289 0.040 Uiso 1 1 calc GR .
C45 C 0.7160(2) 0.52395(15) 0.55656(15) 0.0215(7) Uani 1 1 d . .
C46 C 0.6443(3) 0.52183(16) 0.49643(16) 0.0251(7) Uani 1 1 d . .
C47 C 0.5809(3) 0.57807(17) 0.46602(18) 0.0332(8) Uani 1 1 d . .
H47A H 0.6006 0.6139 0.4943 0.050 Uiso 1 1 calc GR .
H47B H 0.5051 0.5695 0.4577 0.050 Uiso 1 1 calc GR .
H47C H 0.5961 0.5873 0.4264 0.050 Uiso 1 1 calc GR .
C48 C 0.6288(3) 0.46504(17) 0.46409(16) 0.0292(8) Uani 1 1 d . .
H48 H 0.5816 0.4636 0.4227 0.035 Uiso 1 1 calc R .
C49 C 0.6795(3) 0.41136(17) 0.49008(18) 0.0305(8) Uani 1 1 d . .
C50 C 0.6555(3) 0.34954(18) 0.4551(2) 0.0461(11) Uani 1 1 d . .
H50A H 0.7217 0.3267 0.4600 0.069 Uiso 1 1 calc GR .
H50B H 0.6211 0.3574 0.4103 0.069 Uiso 1 1 calc GR .
H50C H 0.6081 0.3248 0.4724 0.069 Uiso 1 1 calc GR .
C51 C 0.7524(3) 0.41422(16) 0.54920(17) 0.0281(8) Uani 1 1 d . .
H51 H 0.7890 0.3775 0.5672 0.034 Uiso 1 1 calc R .
C52 C 0.7732(3) 0.46984(15) 0.58293(16) 0.0239(7) Uani 1 1 d . .
C53 C 0.8548(3) 0.47145(16) 0.64654(17) 0.0296(8) Uani 1 1 d . .
H53A H 0.9064 0.5045 0.6472 0.044 Uiso 1 1 calc GR .
H53B H 0.8915 0.4313 0.6548 0.044 Uiso 1 1 calc GR .
H53C H 0.8197 0.4796 0.6790 0.044 Uiso 1 1 calc GR .
C54 C 0.9550(2) 0.81898(14) 0.57071(15) 0.0193(7) Uani 1 1 d . .
C55 C 0.9074(3) 0.86691(15) 0.52888(15) 0.0218(7) Uani 1 1 d . .
C56 C 0.7915(3) 0.88311(17) 0.51657(17) 0.0297(8) Uani 1 1 d . .
H56A H 0.7814 0.9278 0.5081 0.044 Uiso 1 1 calc GR .
H56B H 0.7688 0.8725 0.5535 0.044 Uiso 1 1 calc GR .
H56C H 0.7491 0.8596 0.4801 0.044 Uiso 1 1 calc GR .
C57 C 0.9679(3) 0.89939(16) 0.49726(16) 0.0273(8) Uani 1 1 d . .
H57 H 0.9359 0.9322 0.4696 0.033 Uiso 1 1 calc R .
C58 C 1.0733(3) 0.88515(16) 0.50517(16) 0.0284(8) Uani 1 1 d . .
C59 C 1.1378(3) 0.9211(2) 0.4703(2) 0.0432(10) Uani 1 1 d . .
H59A H 1.1414 0.8973 0.4334 0.065 Uiso 1 1 calc GR .
H59B H 1.2097 0.9278 0.4982 0.065 Uiso 1 1 calc GR .
H59C H 1.1040 0.9614 0.4568 0.065 Uiso 1 1 calc GR .
C60 C 1.1186(3) 0.83626(17) 0.54539(17) 0.0279(8) Uani 1 1 d . .
H60 H 1.1904 0.8252 0.5502 0.034 Uiso 1 1 calc R .
C61 C 1.0618(2) 0.80341(15) 0.57855(15) 0.0217(7) Uani 1 1 d . .
C62 C 1.1159(3) 0.75135(16) 0.62207(18) 0.0304(8) Uani 1 1 d . .
H62A H 1.1045 0.7571 0.6633 0.046 Uiso 1 1 calc GR .
H62B H 1.1922 0.7520 0.6267 0.046 Uiso 1 1 calc GR .
H62C H 1.0861 0.7113 0.6044 0.046 Uiso 1 1 calc GR .
C1S C 0.4300(3) 0.85244(18) 0.56885(19) 0.0373(9) Uani 1 1 d . .
H1S H 0.3823 0.8751 0.5854 0.045 Uiso 1 1 calc R .
C2S C 0.4461(3) 0.87075(19) 0.5130(2) 0.0410(10) Uani 1 1 d . .
H2S H 0.4096 0.9060 0.4912 0.049 Uiso 1 1 calc R .
C3S C 0.5140(3) 0.83875(18) 0.4887(2) 0.0402(10) Uani 1 1 d . .
H3S H 0.5253 0.8520 0.4504 0.048 Uiso 1 1 calc R .
C4S C 0.5665(3) 0.78741(19) 0.5193(2) 0.0440(10) Uani 1 1 d . .
H4S H 0.6133 0.7648 0.5021 0.053 Uiso 1 1 calc R .
C5S C 0.5509(3) 0.76898(19) 0.5749(2) 0.0442(11) Uani 1 1 d . .
H5S H 0.5873 0.7333 0.5957 0.053 Uiso 1 1 calc R .
C6S C 0.4835(3) 0.80083(18) 0.60147(18) 0.0374(9) Uani 1 1 d . .
C7S C 0.4637(4) 0.7805(2) 0.6619(2) 0.0563(13) Uani 1 1 d . .
H7SA H 0.4882 0.8130 0.6938 0.084 Uiso 1 1 calc GR .
H7SB H 0.5025 0.7419 0.6766 0.084 Uiso 1 1 calc GR .
H7SC H 0.3877 0.7735 0.6547 0.084 Uiso 1 1 calc GR .
C8S C 0.6527(5) 0.3290(3) 0.6729(3) 0.0848(19) Uani 1 1 d . U
H8S H 0.5922 0.3517 0.6752 0.102 Uiso 1 1 calc R .
C9S C 0.6527(6) 0.2824(3) 0.6258(3) 0.0859(19) Uani 1 1 d . U
H9S H 0.5851 0.2761 0.5963 0.103 Uiso 1 1 calc R .
C10S C 0.7290(7) 0.2466(4) 0.6155(4) 0.109(2) Uani 1 1 d . U
H10S H 0.7155 0.2176 0.5819 0.131 Uiso 1 1 calc R .
C11S C 0.8245(6) 0.2542(4) 0.6555(4) 0.116(3) Uani 1 1 d . U
H11S H 0.8828 0.2305 0.6512 0.139 Uiso 1 1 calc R .
C12S C 0.8403(4) 0.3009(3) 0.7081(2) 0.0644(15) Uani 1 1 d . U
H12S H 0.9084 0.3072 0.7371 0.077 Uiso 1 1 calc R .
C13S C 0.7513(7) 0.3354(3) 0.7132(4) 0.100(2) Uani 1 1 d . U
C14S C 0.7662(7) 0.3807(4) 0.7659(4) 0.143(3) Uani 1 1 d . U
H14A H 0.7427 0.3618 0.7997 0.215 Uiso 1 1 calc GR .
H14B H 0.7243 0.4182 0.7507 0.215 Uiso 1 1 calc GR .
H14C H 0.8414 0.3918 0.7820 0.215 Uiso 1 1 calc GR .

loop_
_atom_site_aniso_label
_atom_site_aniso_U_11
_atom_site_aniso_U_22
_atom_site_aniso_U_33
_atom_site_aniso_U_23
_atom_site_aniso_U_13
_atom_site_aniso_U_12
Zn1 0.01933(17) 0.01198(17) 0.01788(18) -0.00013(15) 0.01026(13) -0.00018(15)
N1 0.0192(12) 0.0146(13) 0.0167(13) 0.0003(11) 0.0104(10) -0.0006(10)
N2 0.0183(12) 0.0108(12) 0.0197(13) 0.0016(10) 0.0100(10) 0.0007(10)
N3 0.0215(13) 0.0197(14) 0.0177(13) -0.0020(11) 0.0106(11) -0.0025(10)
N4 0.0206(13) 0.0136(13) 0.0187(13) -0.0019(10) 0.0094(11) -0.0021(10)
N5 0.0220(13) 0.0175(14) 0.0207(14) 0.0000(11) 0.0075(11) -0.0028(11)
N6 0.0277(14) 0.0154(13) 0.0187(14) -0.0027(11) 0.0128(12) -0.0029(11)
N7 0.0263(14) 0.0167(14) 0.0278(16) -0.0007(12) 0.0132(12) -0.0020(11)
C1 0.0170(14) 0.0151(15) 0.0189(16) 0.0020(12) 0.0095(13) 0.0002(11)
C2 0.0203(15) 0.0133(15) 0.0217(16) 0.0007(13) 0.0096(13) -0.0023(12)
C3 0.0238(15) 0.0116(15) 0.0197(16) 0.0006(12) 0.0092(13) 0.0003(12)
C4 0.0215(15) 0.0109(14) 0.0181(16) 0.0000(12) 0.0098(13) 0.0003(11)
C5 0.0205(15) 0.0117(15) 0.0174(16) -0.0007(12) 0.0078(13) 0.0011(12)
C6 0.0189(14) 0.0144(15) 0.0181(16) -0.0015(12) 0.0086(13) 0.0004(11)
C7 0.0276(17) 0.0186(16) 0.0259(17) -0.0017(13) 0.0158(14) -0.0007(13)
C8 0.0280(17) 0.0205(16) 0.0212(17) 0.0026(13) 0.0165(14) 0.0006(13)
C9 0.0177(14) 0.0169(16) 0.0185(15) 0.0026(12) 0.0093(12) 0.0010(11)
C10 0.0188(15) 0.0179(16) 0.0219(16) 0.0006(13) 0.0107(13) -0.0001(12)
C11 0.0175(14) 0.0168(16) 0.0203(16) 0.0007(13) 0.0058(13) -0.0026(12)
C12 0.0272(17) 0.0217(17) 0.0233(17) -0.0013(14) 0.0124(14) -0.0098(13)
C13 0.0270(17) 0.0198(17) 0.0233(17) -0.0035(14) 0.0101(14) -0.0074(13)
C14 0.0231(16) 0.0173(16) 0.0189(16) -0.0039(13) 0.0072(13) -0.0044(12)
C15 0.0211(15) 0.0168(16) 0.0194(16) -0.0040(13) 0.0076(13) -0.0025(12)
C16 0.0228(15) 0.0164(16) 0.0197(16) -0.0035(13) 0.0104(13) -0.0015(12)
C17 0.0311(17) 0.0173(16) 0.0241(18) -0.0068(13) 0.0156(15) -0.0035(13)
C18 0.0289(17) 0.0235(18) 0.0199(16) -0.0029(13) 0.0141(14) -0.0037(13)
C19 0.0210(15) 0.0176(15) 0.0198(16) 0.0012(13) 0.0101(13) 0.0000(12)
C20 0.0197(15) 0.0152(16) 0.0191(16) 0.0018(12) 0.0097(13) 0.0012(11)
C21 0.0191(15) 0.0181(16) 0.0194(16) 0.0010(13) 0.0092(13) 0.0003(12)
C22 0.0185(14) 0.0183(16) 0.0176(16) 0.0033(13) 0.0067(13) 0.0010(12)
C23 0.0235(16) 0.0190(16) 0.0169(16) -0.0028(13) 0.0090(13) -0.0008(13)
C24 0.0265(17) 0.0240(17) 0.0254(18) -0.0003(14) 0.0152(15) -0.0038(14)
C25 0.0235(16) 0.0213(17) 0.0303(19) -0.0034(14) 0.0127(15) 0.0013(13)
C26 0.0211(16) 0.0214(17) 0.0258(18) -0.0018(14) 0.0108(14) -0.0022(13)
C27 0.0275(16) 0.0163(16) 0.0198(16) -0.0004(13) 0.0161(14) -0.0029(13)
C28 0.0288(17) 0.0225(17) 0.0206(17) 0.0013(13) 0.0176(14) -0.0037(13)
C29 0.0307(18) 0.0290(19) 0.0246(19) 0.0022(15) 0.0092(15) -0.0024(15)
C30 0.0351(19) 0.0286(19) 0.0240(18) -0.0074(15) 0.0154(16) -0.0145(15)
C31 0.045(2) 0.0216(18) 0.037(2) -0.0110(16) 0.0297(18) -0.0105(16)
C32 0.051(2) 0.026(2) 0.055(3) -0.0168(19) 0.027(2) -0.0106(18)
C33 0.0336(18) 0.0169(17) 0.035(2) -0.0029(15) 0.0213(17) -0.0001(14)
C34 0.0295(17) 0.0170(16) 0.0317(19) -0.0017(14) 0.0206(15) -0.0018(13)
C35 0.0307(18) 0.0210(18) 0.039(2) -0.0028(16) 0.0129(17) 0.0041(14)
C36 0.0216(15) 0.0148(15) 0.0228(17) -0.0035(13) 0.0111(13) -0.0061(12)
C37 0.0244(16) 0.0193(17) 0.0267(18) -0.0054(14) 0.0121(14) -0.0060(13)
C38 0.0285(18) 0.0288(19) 0.036(2) 0.0059(16) 0.0141(16) 0.0020(15)
C39 0.0217(16) 0.0239(18) 0.0314(19) -0.0066(15) 0.0150(15) -0.0070(13)
C40 0.0331(18) 0.0208(17) 0.0260(18) -0.0051(14) 0.0180(15) -0.0089(14)
C41 0.040(2) 0.037(2) 0.040(2) -0.0001(18) 0.0241(19) -0.0135(17)
C42 0.0298(17) 0.0175(16) 0.0243(18) 0.0004(13) 0.0119(15) -0.0035(13)
C43 0.0256(16) 0.0189(16) 0.0186(16) -0.0041(13) 0.0104(14) -0.0051(13)
C44 0.0280(18) 0.0287(19) 0.0231(18) 0.0026(15) 0.0080(15) -0.0008(14)
C45 0.0277(17) 0.0180(16) 0.0234(17) -0.0052(13) 0.0145(14) -0.0088(13)
C46 0.0259(17) 0.0286(19) 0.0243(18) -0.0058(15) 0.0129(15) -0.0094(14)
C47 0.036(2) 0.033(2) 0.029(2) 0.0021(16) 0.0084(17) -0.0045(16)
C48 0.0313(18) 0.037(2) 0.0204(18) -0.0100(15) 0.0103(15) -0.0121(16)
C49 0.0349(19) 0.0281(19) 0.035(2) -0.0164(16) 0.0203(17) -0.0121(15)
C50 0.057(3) 0.036(2) 0.047(3) -0.024(2) 0.019(2) -0.018(2)
C51 0.0293(18) 0.0219(18) 0.038(2) -0.0040(15) 0.0174(16) -0.0023(14)
C52 0.0286(17) 0.0197(17) 0.0283(19) -0.0057(14) 0.0159(15) -0.0079(13)
C53 0.0322(18) 0.0244(19) 0.033(2) -0.0025(15) 0.0110(16) -0.0020(15)
C54 0.0261(16) 0.0154(15) 0.0206(16) -0.0020(13) 0.0132(14) -0.0037(12)
C55 0.0278(17) 0.0191(16) 0.0217(17) -0.0010(13) 0.0122(14) -0.0017(13)
C56 0.0324(18) 0.031(2) 0.0277(19) 0.0085(16) 0.0128(16) 0.0050(15)
C57 0.0323(18) 0.0289(19) 0.0214(18) 0.0066(15) 0.0091(15) -0.0044(15)
C58 0.0334(19) 0.0305(19) 0.0248(18) 0.0010(15) 0.0140(16) -0.0109(15)
C59 0.039(2) 0.056(3) 0.040(2) 0.012(2) 0.0205(19) -0.0122(19)
C60 0.0217(16) 0.035(2) 0.031(2) 0.0013(16) 0.0140(15) -0.0029(15)
C61 0.0252(16) 0.0188(17) 0.0242(17) -0.0001(14) 0.0120(14) -0.0014(13)
C62 0.0293(18) 0.0259(19) 0.041(2) 0.0013(16) 0.0186(17) 0.0016(15)
C1S 0.041(2) 0.031(2) 0.042(2) -0.0031(18) 0.0154(19) -0.0054(17)
C2S 0.047(2) 0.038(2) 0.041(2) 0.0020(19) 0.017(2) 0.0046(19)
C3S 0.044(2) 0.035(2) 0.043(2) -0.0049(19) 0.016(2) -0.0029(18)
C4S 0.036(2) 0.036(2) 0.062(3) -0.004(2) 0.018(2) 0.0002(18)
C5S 0.0277(19) 0.037(2) 0.059(3) 0.010(2) -0.0012(19) 0.0017(17)
C6S 0.0339(19) 0.037(2) 0.036(2) 0.0063(18) 0.0022(17) -0.0150(18)
C7S 0.054(3) 0.066(3) 0.042(3) 0.013(2) 0.003(2) -0.016(2)
C8S 0.082(3) 0.091(4) 0.072(3) 0.030(3) 0.007(3) -0.039(3)
C9S 0.103(4) 0.087(4) 0.070(3) 0.009(3) 0.030(3) -0.040(3)
C10S 0.123(4) 0.104(4) 0.090(4) 0.023(3) 0.016(4) -0.060(4)
C11S 0.129(4) 0.112(4) 0.103(4) 0.055(4) 0.030(4) -0.047(4)
C12S 0.066(3) 0.068(3) 0.047(3) 0.025(2) -0.004(2) -0.039(3)
C13S 0.137(5) 0.083(4) 0.085(4) 0.025(3) 0.042(4) -0.030(4)
C14S 0.180(7) 0.122(6) 0.120(6) 0.018(5) 0.032(6) -0.051(6)

loop_
_atom_type_symbol
_atom_type_description
_atom_type_scat_dispersion_real
_atom_type_scat_dispersion_imag
_atom_type_scat_source
C C 0.0033 0.0016 'International Tables Vol C Tables 4.2.6.8 and 6.1.1.4'
H H 0.0000 0.0000 'International Tables Vol C Tables 4.2.6.8 and 6.1.1.4'
N N 0.0061 0.0033 'International Tables Vol C Tables 4.2.6.8 and 6.1.1.4'
Zn Zn 0.2839 1.4301 'International Tables Vol C Tables 4.2.6.8 and 6.1.1.4'

loop_
_geom_angle_atom_site_label_1
_geom_angle_atom_site_label_2
_geom_angle_atom_site_label_3
_geom_angle
_geom_angle_site_symmetry_3
N1 Zn1 N2 91.45(9) .
N1 Zn1 N3 162.88(10) .
N1 Zn1 N4 88.01(9) .
N1 Zn1 N7 104.35(10) 2_746
N2 Zn1 N4 165.19(10) .
N2 Zn1 N7 99.02(10) 2_746
N3 Zn1 N2 87.35(10) .
N3 Zn1 N4 88.82(10) .
N3 Zn1 N7 92.70(10) 2_746
N4 Zn1 N7 95.44(10) 2_746
C1 N1 Zn1 127.9(2) .
C4 N1 Zn1 122.66(19) .
C4 N1 C1 109.3(2) .
C6 N2 Zn1 125.16(19) .
C6 N2 C9 106.3(2) .
C9 N2 Zn1 128.2(2) .
C11 N3 Zn1 127.3(2) .
C14 N3 Zn1 125.1(2) .
C14 N3 C11 106.2(2) .
C16 N4 Zn1 126.3(2) .
C16 N4 C19 106.3(2) .
C19 N4 Zn1 126.9(2) .
C21 N5 C2 103.2(3) .
C3 N6 H6 127.3 .
C21 N6 H6 127.3 .
C21 N6 C3 105.5(3) .
C24 N7 Zn1 116.6(2) 2_756
C25 N7 Zn1 118.5(2) 2_756
C25 N7 C24 117.0(3) .
N1 C1 C2 107.7(3) .
N1 C1 C20 125.8(3) .
C20 C1 C2 126.6(3) .
N5 C2 C1 143.0(3) .
C3 C2 N5 110.7(3) .
C3 C2 C1 106.2(3) .
N6 C3 C4 143.2(3) .
C2 C3 N6 107.2(3) .
C2 C3 C4 109.5(3) .
N1 C4 C3 107.2(2) .
N1 C4 C5 128.6(3) .
C5 C4 C3 124.2(3) .
C4 C5 C6 125.4(3) .
C4 C5 C27 113.0(3) .
C6 C5 C27 121.5(3) .
N2 C6 C5 125.1(3) .
N2 C6 C7 110.5(3) .
C5 C6 C7 124.2(3) .
C6 C7 H7 127.0 .
C8 C7 C6 106.1(3) .
C8 C7 H7 127.0 .
C7 C8 H8 126.2 .
C7 C8 C9 107.7(3) .
C9 C8 H8 126.2 .
N2 C9 C8 109.4(3) .
N2 C9 C10 125.2(3) .
C10 C9 C8 125.4(3) .
C9 C10 C11 124.3(3) .
C9 C10 C36 118.4(3) .
C11 C10 C36 117.3(3) .
N3 C11 C10 126.3(3) .
N3 C11 C12 109.8(3) .
C10 C11 C12 123.8(3) .
C11 C12 H12 126.4 .
C13 C12 C11 107.2(3) .
C13 C12 H12 126.4 .
C12 C13 H13 126.5 .
C12 C13 C14 107.0(3) .
C14 C13 H13 126.5 .
N3 C14 C13 109.8(3) .
N3 C14 C15 126.6(3) .
C15 C14 C13 123.6(3) .
C14 C15 C45 115.8(3) .
C16 C15 C14 124.9(3) .
C16 C15 C45 119.3(3) .
N4 C16 C15 125.3(3) .
N4 C16 C17 110.4(3) .
C15 C16 C17 124.2(3) .
C16 C17 H17 126.9 .
C18 C17 C16 106.3(3) .
C18 C17 H17 126.9 .
C17 C18 H18 126.3 .
C17 C18 C19 107.4(3) .
C19 C18 H18 126.3 .
N4 C19 C18 109.6(3) .
N4 C19 C20 125.9(3) .
C20 C19 C18 124.5(3) .
C1 C20 C19 124.5(3) .
C1 C20 C54 117.4(3) .
C19 C20 C54 118.1(3) .
N5 C21 N6 113.4(3) .
N5 C21 C22 125.7(3) .
N6 C21 C22 120.7(3) .
C23 C22 C21 121.2(3) .
C23 C22 C26 117.6(3) .
C26 C22 C21 121.1(3) .
C22 C23 H23 120.5 .
C24 C23 C22 118.9(3) .
C24 C23 H23 120.5 .
N7 C24 C23 123.5(3) .
N7 C24 H24 118.3 .
C23 C24 H24 118.3 .
N7 C25 H25 118.4 .
N7 C25 C26 123.2(3) .
C26 C25 H25 118.4 .
C22 C26 H26 120.3 .
C25 C26 C22 119.4(3) .
C25 C26 H26 120.3 .
C28 C27 C5 119.4(3) .
C34 C27 C5 119.2(3) .
C34 C27 C28 120.5(3) .
C27 C28 C29 120.3(3) .
C30 C28 C27 119.1(3) .
C30 C28 C29 120.5(3) .
C28 C29 H29A 109.5 .
C28 C29 H29B 109.5 .
C28 C29 H29C 109.5 .
H29A C29 H29B 109.5 .
H29A C29 H29C 109.5 .
H29B C29 H29C 109.5 .
C28 C30 H30 119.3 .
C28 C30 C31 121.3(3) .
C31 C30 H30 119.3 .
C30 C31 C32 120.2(3) .
C33 C31 C30 118.5(3) .
C33 C31 C32 121.2(3) .
C31 C32 H32A 109.5 .
C31 C32 H32B 109.5 .
C31 C32 H32C 109.5 .
H32A C32 H32B 109.5 .
H32A C32 H32C 109.5 .
H32B C32 H32C 109.5 .
C31 C33 H33 118.9 .
C31 C33 C34 122.2(3) .
C34 C33 H33 118.9 .
C27 C34 C35 120.8(3) .
C33 C34 C27 118.2(3) .
C33 C34 C35 120.9(3) .
C34 C35 H35A 109.5 .
C34 C35 H35B 109.5 .
C34 C35 H35C 109.5 .
H35A C35 H35B 109.5 .
H35A C35 H35C 109.5 .
H35B C35 H35C 109.5 .
C37 C36 C10 121.0(3) .
C43 C36 C10 119.5(3) .
C43 C36 C37 119.5(3) .
C36 C37 C38 121.2(3) .
C39 C37 C36 118.9(3) .
C39 C37 C38 119.9(3) .
C37 C38 H38A 109.5 .
C37 C38 H38B 109.5 .
C37 C38 H38C 109.5 .
H38A C38 H38B 109.5 .
H38A C38 H38C 109.5 .
H38B C38 H38C 109.5 .
C37 C39 H39 118.7 .
C40 C39 C37 122.5(3) .
C40 C39 H39 118.7 .
C39 C40 C41 121.0(3) .
C39 C40 C42 117.8(3) .
C42 C40 C41 121.1(3) .
C40 C41 H41A 109.5 .
C40 C41 H41B 109.5 .
C40 C41 H41C 109.5 .
H41A C41 H41B 109.5 .
H41A C41 H41C 109.5 .
H41B C41 H41C 109.5 .
C40 C42 H42 119.2 .
C40 C42 C43 121.6(3) .
C43 C42 H42 119.2 .
C36 C43 C44 121.8(3) .
C42 C43 C36 119.5(3) .
C42 C43 C44 118.7(3) .
C43 C44 H44A 109.5 .
C43 C44 H44B 109.5 .
C43 C44 H44C 109.5 .
H44A C44 H44B 109.5 .
H44A C44 H44C 109.5 .
H44B C44 H44C 109.5 .
C46 C45 C15 121.1(3) .
C46 C45 C52 120.0(3) .
C52 C45 C15 118.7(3) .
C45 C46 C47 122.3(3) .
C45 C46 C48 118.5(3) .
C48 C46 C47 119.2(3) .
C46 C47 H47A 109.5 .
C46 C47 H47B 109.5 .
C46 C47 H47C 109.5 .
H47A C47 H47B 109.5 .
H47A C47 H47C 109.5 .
H47B C47 H47C 109.5 .
C46 C48 H48 118.8 .
C49 C48 C46 122.4(3) .
C49 C48 H48 118.8 .
C48 C49 C50 120.9(3) .
C48 C49 C51 118.7(3) .
C51 C49 C50 120.4(4) .
C49 C50 H50A 109.5 .
C49 C50 H50B 109.5 .
C49 C50 H50C 109.5 .
H50A C50 H50B 109.5 .
H50A C50 H50C 109.5 .
H50B C50 H50C 109.5 .
C49 C51 H51 119.3 .
C49 C51 C52 121.4(3) .
C52 C51 H51 119.3 .
C45 C52 C53 121.2(3) .
C51 C52 C45 118.9(3) .
C51 C52 C53 119.9(3) .
C52 C53 H53A 109.5 .
C52 C53 H53B 109.5 .
C52 C53 H53C 109.5 .
H53A C53 H53B 109.5 .
H53A C53 H53C 109.5 .
H53B C53 H53C 109.5 .
C55 C54 C20 120.5(3) .
C61 C54 C20 120.0(3) .
C61 C54 C55 119.5(3) .
C54 C55 C56 121.4(3) .
C57 C55 C54 119.3(3) .
C57 C55 C56 119.3(3) .
C55 C56 H56A 109.5 .
C55 C56 H56B 109.5 .
C55 C56 H56C 109.5 .
H56A C56 H56B 109.5 .
H56A C56 H56C 109.5 .
H56B C56 H56C 109.5 .
C55 C57 H57 119.1 .
C58 C57 C55 121.7(3) .
C58 C57 H57 119.1 .
C57 C58 C59 120.9(3) .
C57 C58 C60 118.3(3) .
C60 C58 C59 120.8(3) .
C58 C59 H59A 109.5 .
C58 C59 H59B 109.5 .
C58 C59 H59C 109.5 .
H59A C59 H59B 109.5 .
H59A C59 H59C 109.5 .
H59B C59 H59C 109.5 .
C58 C60 H60 119.1 .
C61 C60 C58 121.8(3) .
C61 C60 H60 119.1 .
C54 C61 C62 121.5(3) .
C60 C61 C54 119.2(3) .
C60 C61 C62 119.3(3) .
C61 C62 H62A 109.5 .
C61 C62 H62B 109.5 .
C61 C62 H62C 109.5 .
H62A C62 H62B 109.5 .
H62A C62 H62C 109.5 .
H62B C62 H62C 109.5 .
C2S C1S H1S 119.7 .
C2S C1S C6S 120.5(4) .
C6S C1S H1S 119.7 .
C1S C2S H2S 119.8 .
C3S C2S C1S 120.4(4) .
C3S C2S H2S 119.8 .
C2S C3S H3S 119.8 .
C2S C3S C4S 120.3(4) .
C4S C3S H3S 119.8 .
C3S C4S H4S 120.2 .
C5S C4S C3S 119.6(4) .
C5S C4S H4S 120.2 .
C4S C5S H5S 119.1 .
C4S C5S C6S 121.8(4) .
C6S C5S H5S 119.1 .
C1S C6S C7S 120.1(4) .
C5S C6S C1S 117.4(4) .
C5S C6S C7S 122.5(4) .
C6S C7S H7SA 109.5 .
C6S C7S H7SB 109.5 .
C6S C7S H7SC 109.5 .
H7SA C7S H7SB 109.5 .
H7SA C7S H7SC 109.5 .
H7SB C7S H7SC 109.5 .
C9S C8S H8S 124.9 .
C13S C8S H8S 124.9 .
C13S C8S C9S 110.3(7) .
C8S C9S H9S 113.6 .
C10S C9S C8S 132.8(7) .
C10S C9S H9S 113.6 .
C9S C10S H10S 122.3 .
C11S C10S C9S 115.4(9) .
C11S C10S H10S 122.3 .
C10S C11S H11S 120.2 .
C10S C11S C12S 119.5(8) .
C12S C11S H11S 120.2 .
C11S C12S H12S 120.7 .
C13S C12S C11S 118.6(6) .
C13S C12S H12S 120.7 .
C8S C13S C12S 123.4(7) .
C8S C13S C14S 117.9(8) .
C12S C13S C14S 118.7(8) .
C13S C14S H14A 109.5 .
C13S C14S H14B 109.5 .
C13S C14S H14C 109.5 .
H14A C14S H14B 109.5 .
H14A C14S H14C 109.5 .
H14B C14S H14C 109.5 .

loop_
_geom_bond_atom_site_label_1
_geom_bond_atom_site_label_2
_geom_bond_distance
_geom_bond_site_symmetry_2
Zn1 N1 2.048(2) .
Zn1 N2 2.073(2) .
Zn1 N3 2.067(3) .
Zn1 N4 2.078(3) .
Zn1 N7 2.183(3) 2_746
N1 C1 1.385(4) .
N1 C4 1.379(4) .
N2 C6 1.363(4) .
N2 C9 1.378(4) .
N3 C11 1.374(4) .
N3 C14 1.373(4) .
N4 C16 1.375(4) .
N4 C19 1.376(4) .
N5 C2 1.386(4) .
N5 C21 1.341(4) .
N6 H6 0.8800 .
N6 C3 1.368(4) .
N6 C21 1.366(4) .
N7 Zn1 2.183(3) 2_756
N7 C24 1.346(4) .
N7 C25 1.342(4) .
C1 C2 1.460(4) .
C1 C20 1.393(4) .
C2 C3 1.367(4) .
C3 C4 1.432(4) .
C4 C5 1.402(4) .
C5 C6 1.403(4) .
C5 C27 1.501(4) .
C6 C7 1.446(4) .
C7 H7 0.9500 .
C7 C8 1.356(4) .
C8 H8 0.9500 .
C8 C9 1.440(4) .
C9 C10 1.401(4) .
C10 C11 1.404(4) .
C10 C36 1.509(4) .
C11 C12 1.439(4) .
C12 H12 0.9500 .
C12 C13 1.349(4) .
C13 H13 0.9500 .
C13 C14 1.443(4) .
C14 C15 1.414(4) .
C15 C16 1.403(4) .
C15 C45 1.500(4) .
C16 C17 1.442(4) .
C17 H17 0.9500 .
C17 C18 1.365(4) .
C18 H18 0.9500 .
C18 C19 1.443(4) .
C19 C20 1.405(4) .
C20 C54 1.504(4) .
C21 C22 1.466(4) .
C22 C23 1.387(4) .
C22 C26 1.403(4) .
C23 H23 0.9500 .
C23 C24 1.376(4) .
C24 H24 0.9500 .
C25 H25 0.9500 .
C25 C26 1.366(4) .
C26 H26 0.9500 .
C27 C28 1.404(4) .
C27 C34 1.401(4) .
C28 C29 1.516(5) .
C28 C30 1.390(5) .
C29 H29A 0.9800 .
C29 H29B 0.9800 .
C29 H29C 0.9800 .
C30 H30 0.9500 .
C30 C31 1.392(5) .
C31 C32 1.520(5) .
C31 C33 1.381(5) .
C32 H32A 0.9800 .
C32 H32B 0.9800 .
C32 H32C 0.9800 .
C33 H33 0.9500 .
C33 C34 1.397(4) .
C34 C35 1.505(5) .
C35 H35A 0.9800 .
C35 H35B 0.9800 .
C35 H35C 0.9800 .
C36 C37 1.407(4) .
C36 C43 1.399(4) .
C37 C38 1.510(5) .
C37 C39 1.392(4) .
C38 H38A 0.9800 .
C38 H38B 0.9800 .
C38 H38C 0.9800 .
C39 H39 0.9500 .
C39 C40 1.382(5) .
C40 C41 1.514(4) .
C40 C42 1.393(5) .
C41 H41A 0.9800 .
C41 H41B 0.9800 .
C41 H41C 0.9800 .
C42 H42 0.9500 .
C42 C43 1.396(4) .
C43 C44 1.511(4) .
C44 H44A 0.9800 .
C44 H44B 0.9800 .
C44 H44C 0.9800 .
C45 C46 1.395(5) .
C45 C52 1.416(5) .
C46 C47 1.512(5) .
C46 C48 1.401(5) .
C47 H47A 0.9800 .
C47 H47B 0.9800 .
C47 H47C 0.9800 .
C48 H48 0.9500 .
C48 C49 1.373(5) .
C49 C50 1.526(5) .
C49 C51 1.385(5) .
C50 H50A 0.9800 .
C50 H50B 0.9800 .
C50 H50C 0.9800 .
C51 H51 0.9500 .
C51 C52 1.395(4) .
C52 C53 1.507(5) .
C53 H53A 0.9800 .
C53 H53B 0.9800 .
C53 H53C 0.9800 .
C54 C55 1.407(4) .
C54 C61 1.407(4) .
C55 C56 1.512(4) .
C55 C57 1.394(4) .
C56 H56A 0.9800 .
C56 H56B 0.9800 .
C56 H56C 0.9800 .
C57 H57 0.9500 .
C57 C58 1.383(5) .
C58 C59 1.518(5) .
C58 C60 1.396(5) .
C59 H59A 0.9800 .
C59 H59B 0.9800 .
C59 H59C 0.9800 .
C60 H60 0.9500 .
C60 C61 1.388(4) .
C61 C62 1.515(5) .
C62 H62A 0.9800 .
C62 H62B 0.9800 .
C62 H62C 0.9800 .
C1S H1S 0.9500 .
C1S C2S 1.378(5) .
C1S C6S 1.398(5) .
C2S H2S 0.9500 .
C2S C3S 1.358(5) .
C3S H3S 0.9500 .
C3S C4S 1.373(6) .
C4S H4S 0.9500 .
C4S C5S 1.368(6) .
C5S H5S 0.9500 .
C5S C6S 1.384(6) .
C6S C7S 1.507(6) .
C7S H7SA 0.9800 .
C7S H7SB 0.9800 .
C7S H7SC 0.9800 .
C8S H8S 0.9500 .
C8S C9S 1.450(9) .
C8S C13S 1.352(9) .
C9S H9S 0.9500 .
C9S C10S 1.337(9) .
C10S H10S 0.9500 .
C10S C11S 1.323(9) .
C11S H11S 0.9500 .
C11S C12S 1.508(9) .
C12S H12S 0.9500 .
C12S C13S 1.420(9) .
C13S C14S 1.492(10) .
C14S H14A 0.9800 .
C14S H14B 0.9800 .
C14S H14C 0.9800 .
